data_7044569
loop_
_publ_author_name
'Zhang, Yanpeng'
'Mei, Tao'
'Yang, Dawei'
'Zhang, Yixin'
'Wang, Baomin'
'Qu, Jingping'

_publ_section_title
;
 Synthesis and reactivity of thiolate-bridged multi-iron complexes
 supported by cyclic (alkyl)(amino)carbene
;
_journal_name_full 'Dalton Trans.'
_journal_paper_doi 10.1039/C7DT03353B
_journal_year 2017
_chemical_formula_sum 'C40 H62 Cl4 Fe2 N2'
_chemical_formula_weight 824.42
_chemical_name_systematic
; 
 ? 
;
_space_group_IT_number 14
_symmetry_cell_setting Monoclinic'
_symmetry_space_group_name_Hall '-P 2yn'
_symmetry_space_group_name_H-M 'P 1 21/n 1'
_atom_sites_solution_hydrogens geom
_atom_sites_solution_primary direct
_atom_sites_solution_secondary difmap
_audit_creation_method SHELXL-97
_audit_update_record
;
2017-04-17 deposited with the CCDC.
2017-10-17 downloaded from the CCDC.
;
_cell_angle_alpha 90.00
_cell_angle_beta 90.838(3)
_cell_angle_gamma 90.00
_cell_formula_units_Z 2
_cell_length_a 9.1376(11)
_cell_length_b 14.5702(17)
_cell_length_c 15.7911(18)
_cell_measurement_reflns_used 3005
_cell_measurement_temperature 301(2)
_cell_measurement_theta_max 23.1390
_cell_measurement_theta_min 2.5592
_cell_volume 2102.1(4)
_computing_structure_refinement 'SHELXL-97 (Sheldrick, 1997)'
_computing_structure_solution 'SHELXS-97 (Sheldrick, 1990)'
_diffrn_ambient_temperature 301(2)
_diffrn_measured_fraction_theta_full 0.998
_diffrn_measured_fraction_theta_max 0.998
_diffrn_measurement_device_type 'Bruker APEX-II CCD'
_diffrn_radiation_monochromator graphite
_diffrn_radiation_source 'fine-focus sealed tube'
_diffrn_radiation_type MoK\a
_diffrn_radiation_wavelength 0.71073
_diffrn_reflns_av_R_equivalents 0.0606
_diffrn_reflns_av_sigmaI/netI 0.0707
_diffrn_reflns_limit_h_max 9
_diffrn_reflns_limit_h_min -10
_diffrn_reflns_limit_k_max 17
_diffrn_reflns_limit_k_min -15
_diffrn_reflns_limit_l_max 18
_diffrn_reflns_limit_l_min -17
_diffrn_reflns_number 12173
_diffrn_reflns_theta_full 25.00
_diffrn_reflns_theta_max 25.00
_diffrn_reflns_theta_min 2.56
_exptl_absorpt_coefficient_mu 0.973
_exptl_absorpt_correction_T_max 0.8144
_exptl_absorpt_correction_T_min 0.7524
_exptl_crystal_density_diffrn 1.302
_exptl_crystal_density_method 'not measured'
_exptl_crystal_description BLOCK
_exptl_crystal_F_000 872
_exptl_crystal_size_max 0.31
_exptl_crystal_size_mid 0.27
_exptl_crystal_size_min 0.22
_refine_diff_density_max 0.411
_refine_diff_density_min -0.630
_refine_diff_density_rms 0.078
_refine_ls_extinction_method none
_refine_ls_goodness_of_fit_ref 1.049
_refine_ls_hydrogen_treatment mixed
_refine_ls_matrix_type full
_refine_ls_number_parameters 217
_refine_ls_number_reflns 3693
_refine_ls_number_restraints 0
_refine_ls_restrained_S_all 1.049
_refine_ls_R_factor_all 0.1048
_refine_ls_R_factor_gt 0.0570
_refine_ls_shift/su_max 0.000
_refine_ls_shift/su_mean 0.000
_refine_ls_structure_factor_coef Fsqd
_refine_ls_weighting_details 'calc w=1/[\s^2^(Fo^2^)+(0.0872P)^2^+0.0000P] where P=(Fo^2^+2Fc^2^)/3'
_refine_ls_weighting_scheme calc
_refine_ls_wR_factor_gt 0.1539
_refine_ls_wR_factor_ref 0.1674
_reflns_number_gt 2271
_reflns_number_total 3693
_reflns_threshold_expression >2sigma(I)
_cod_data_source_file c7dt03353b2.cif
_cod_data_source_block 1
_cod_original_sg_symbol_H-M P2(1)/n
_cod_database_code 7044569

loop_
_symmetry_equiv_pos_as_xyz
'x, y, z'
'-x+1/2, y+1/2, -z+1/2'
'-x, -y, -z'
'x-1/2, -y-1/2, z-1/2'

loop_
_atom_site_label
_atom_site_type_symbol
_atom_site_fract_x
_atom_site_fract_y
_atom_site_fract_z
_atom_site_U_iso_or_equiv
_atom_site_adp_type
_atom_site_occupancy
_atom_site_symmetry_multiplicity
_atom_site_calc_flag
_atom_site_refinement_flags
Fe1 Fe 0.50141(8) 0.41326(5) 0.56991(4) 0.0470(3) Uani 1 1 d .
Cl1 Cl 0.44267(15) 0.42738(8) 0.42093(7) 0.0524(4) Uani 1 1 d .
Cl2 Cl 0.71015(16) 0.33594(11) 0.58412(10) 0.0780(5) Uani 1 1 d .
N1 N 0.3004(4) 0.3078(2) 0.6899(2) 0.0298(8) Uani 1 1 d .
C2 C 0.1676(5) 0.4229(3) 0.6256(3) 0.0347(10) Uani 1 1 d .
C1 C 0.3144(5) 0.3761(3) 0.6355(2) 0.0319(10) Uani 1 1 d .
C6 C 0.1477(5) 0.2949(3) 0.7270(3) 0.0378(11) Uani 1 1 d .
C9 C 0.4234(4) 0.2474(3) 0.7123(2) 0.0311(10) Uani 1 1 d .
C7 C 0.1555(6) 0.2815(3) 0.8223(3) 0.0541(14) Uani 1 1 d .
H7A H 0.0585 0.2734 0.8437 0.081 Uiso 1 1 calc R
H7B H 0.1996 0.3345 0.8483 0.081 Uiso 1 1 calc R
H7C H 0.2133 0.2282 0.8353 0.081 Uiso 1 1 calc R
C4 C 0.1031(5) 0.3944(3) 0.5397(3) 0.0527(13) Uani 1 1 d .
H4A H 0.1628 0.4184 0.4953 0.079 Uiso 1 1 calc R
H4B H 0.0056 0.4184 0.5337 0.079 Uiso 1 1 calc R
H4C H 0.1004 0.3287 0.5360 0.079 Uiso 1 1 calc R
C5 C 0.0784(5) 0.3857(3) 0.7000(3) 0.0417(11) Uani 1 1 d .
H5A H 0.0807 0.4289 0.7467 0.050 Uiso 1 1 calc R
H5B H -0.0227 0.3763 0.6825 0.050 Uiso 1 1 calc R
C17 C 0.4487(5) 0.1695(3) 0.6632(3) 0.0364(11) Uani 1 1 d .
C10 C 0.5125(5) 0.2730(3) 0.7817(3) 0.0414(12) Uani 1 1 d .
C3 C 0.1804(6) 0.5257(3) 0.6305(3) 0.0538(13) Uani 1 1 d .
H3A H 0.2104 0.5432 0.6867 0.081 Uiso 1 1 calc R
H3B H 0.0873 0.5531 0.6171 0.081 Uiso 1 1 calc R
H3C H 0.2517 0.5465 0.5908 0.081 Uiso 1 1 calc R
C8 C 0.0712(6) 0.2125(3) 0.6878(3) 0.0548(14) Uani 1 1 d .
H8A H 0.0657 0.2200 0.6274 0.082 Uiso 1 1 calc R
H8B H -0.0258 0.2075 0.7099 0.082 Uiso 1 1 calc R
H8C H 0.1254 0.1578 0.7012 0.082 Uiso 1 1 calc R
C18 C 0.3626(5) 0.1456(3) 0.5836(3) 0.0426(12) Uani 1 1 d .
H18A H 0.2811 0.1891 0.5783 0.051 Uiso 1 1 calc R
C11 C 0.4965(6) 0.3620(3) 0.8310(3) 0.0496(13) Uani 1 1 d .
H11A H 0.4046 0.3909 0.8126 0.060 Uiso 1 1 calc R
C13 C 0.4884(7) 0.3462(4) 0.9257(3) 0.0743(19) Uani 1 1 d .
H13A H 0.4078 0.3062 0.9376 0.111 Uiso 1 1 calc R
H13B H 0.4743 0.4039 0.9539 0.111 Uiso 1 1 calc R
H13C H 0.5778 0.3186 0.9456 0.111 Uiso 1 1 calc R
C20 C 0.2986(7) 0.0489(3) 0.5871(3) 0.0662(16) Uani 1 1 d .
H20A H 0.2442 0.0368 0.5358 0.099 Uiso 1 1 calc R
H20B H 0.2348 0.0440 0.6346 0.099 Uiso 1 1 calc R
H20C H 0.3765 0.0051 0.5929 0.099 Uiso 1 1 calc R
C16 C 0.5645(6) 0.1140(3) 0.6891(3) 0.0515(13) Uani 1 1 d .
H16A H 0.5836 0.0608 0.6586 0.062 Uiso 1 1 calc R
C15 C 0.6512(6) 0.1344(4) 0.7573(3) 0.0584(15) Uani 1 1 d .
H15A H 0.7270 0.0952 0.7734 0.070 Uiso 1 1 calc R
C12 C 0.6213(8) 0.4268(4) 0.8082(4) 0.081(2) Uani 1 1 d .
H12A H 0.6226 0.4352 0.7479 0.122 Uiso 1 1 calc R
H12B H 0.7127 0.4009 0.8270 0.122 Uiso 1 1 calc R
H12C H 0.6069 0.4850 0.8353 0.122 Uiso 1 1 calc R
C19 C 0.4601(7) 0.1572(4) 0.5058(3) 0.0687(17) Uani 1 1 d .
H19A H 0.4977 0.2187 0.5044 0.103 Uiso 1 1 calc R
H19B H 0.4033 0.1456 0.4553 0.103 Uiso 1 1 calc R
H19C H 0.5399 0.1145 0.5092 0.103 Uiso 1 1 calc R
C14 C 0.6255(6) 0.2139(4) 0.8026(3) 0.0556(14) Uani 1 1 d .
H14A H 0.6863 0.2281 0.8485 0.067 Uiso 1 1 calc R

loop_
_atom_site_aniso_label
_atom_site_aniso_U_11
_atom_site_aniso_U_22
_atom_site_aniso_U_33
_atom_site_aniso_U_23
_atom_site_aniso_U_13
_atom_site_aniso_U_12
Fe1 0.0364(5) 0.0535(5) 0.0512(5) 0.0145(3) 0.0047(3) -0.0031(3)
Cl1 0.0573(9) 0.0553(8) 0.0446(7) 0.0016(6) -0.0001(6) -0.0174(6)
Cl2 0.0370(9) 0.0924(11) 0.1047(12) 0.0361(9) 0.0061(8) 0.0076(7)
N1 0.028(2) 0.0294(18) 0.0319(19) -0.0014(15) 0.0075(15) -0.0013(15)
C2 0.031(3) 0.034(2) 0.039(2) 0.0040(19) 0.0003(19) 0.0057(19)
C1 0.033(3) 0.028(2) 0.034(2) -0.0011(19) -0.0049(19) 0.0006(18)
C6 0.033(3) 0.042(3) 0.038(2) 0.003(2) 0.013(2) -0.002(2)
C9 0.026(2) 0.029(2) 0.038(2) 0.0150(19) 0.0059(19) -0.0005(18)
C7 0.063(4) 0.061(3) 0.039(3) 0.011(2) 0.021(2) -0.002(3)
C4 0.035(3) 0.076(4) 0.046(3) 0.004(3) -0.008(2) 0.006(2)
C5 0.031(3) 0.046(3) 0.049(3) 0.003(2) 0.012(2) 0.006(2)
C17 0.040(3) 0.032(2) 0.037(2) 0.0109(19) 0.008(2) 0.007(2)
C10 0.039(3) 0.042(3) 0.042(3) 0.012(2) -0.005(2) -0.001(2)
C3 0.060(4) 0.041(3) 0.061(3) 0.011(2) 0.009(3) 0.006(2)
C8 0.046(3) 0.044(3) 0.075(4) -0.009(3) 0.022(3) -0.014(2)
C18 0.051(3) 0.037(3) 0.039(3) -0.001(2) 0.006(2) 0.009(2)
C11 0.057(4) 0.047(3) 0.044(3) 0.005(2) -0.013(2) -0.001(2)
C13 0.105(5) 0.068(4) 0.050(3) -0.007(3) -0.019(3) -0.003(3)
C20 0.089(5) 0.043(3) 0.067(4) -0.010(3) -0.004(3) 0.001(3)
C16 0.057(4) 0.045(3) 0.053(3) 0.006(2) 0.011(3) 0.015(2)
C15 0.044(3) 0.063(4) 0.068(4) 0.025(3) -0.004(3) 0.021(3)
C12 0.100(6) 0.069(4) 0.074(4) 0.008(3) -0.020(4) -0.026(4)
C19 0.081(5) 0.080(4) 0.046(3) -0.012(3) 0.018(3) 0.001(3)
C14 0.048(4) 0.063(3) 0.056(3) 0.019(3) -0.007(3) -0.002(3)

loop_
_atom_type_symbol
_atom_type_description
_atom_type_scat_dispersion_real
_atom_type_scat_dispersion_imag
_atom_type_scat_source
C C 0.0033 0.0016 'International Tables Vol C Tables 4.2.6.8 and 6.1.1.4'
H H 0.0000 0.0000 'International Tables Vol C Tables 4.2.6.8 and 6.1.1.4'
N N 0.0061 0.0033 'International Tables Vol C Tables 4.2.6.8 and 6.1.1.4'
Cl Cl 0.1484 0.1585 'International Tables Vol C Tables 4.2.6.8 and 6.1.1.4'
Fe Fe 0.3463 0.8444 'International Tables Vol C Tables 4.2.6.8 and 6.1.1.4'

loop_
_geom_angle_atom_site_label_1
_geom_angle_atom_site_label_2
_geom_angle_atom_site_label_3
_geom_angle
_geom_angle_site_symmetry_1
_geom_angle_site_symmetry_3
C1 Fe1 Cl2 121.80(11) . .
C1 Fe1 Cl1 113.58(12) . 3_666
Cl2 Fe1 Cl1 107.75(6) . 3_666
C1 Fe1 Cl1 109.54(11) . .
Cl2 Fe1 Cl1 108.64(6) . .
Cl1 Fe1 Cl1 91.18(4) 3_666 .
Fe1 Cl1 Fe1 88.82(4) 3_666 .
C1 N1 C9 121.9(3) . .
C1 N1 C6 116.0(3) . .
C9 N1 C6 122.1(3) . .
C1 C2 C4 107.5(3) . .
C1 C2 C5 104.0(3) . .
C4 C2 C5 112.4(4) . .
C1 C2 C3 112.0(4) . .
C4 C2 C3 110.1(4) . .
C5 C2 C3 110.7(4) . .
N1 C1 C2 108.2(4) . .
N1 C1 Fe1 127.3(3) . .
C2 C1 Fe1 124.4(3) . .
C8 C6 C7 108.5(4) . .
C8 C6 C5 112.7(4) . .
C7 C6 C5 113.7(4) . .
C8 C6 N1 110.9(3) . .
C7 C6 N1 111.4(4) . .
C5 C6 N1 99.3(3) . .
C17 C9 C10 123.4(4) . .
C17 C9 N1 119.1(3) . .
C10 C9 N1 117.5(4) . .
C6 C5 C2 107.3(4) . .
C16 C17 C9 116.2(4) . .
C16 C17 C18 119.7(4) . .
C9 C17 C18 124.1(4) . .
C14 C10 C9 116.3(4) . .
C14 C10 C11 119.1(4) . .
C9 C10 C11 124.5(4) . .
C17 C18 C20 112.2(4) . .
C17 C18 C19 109.7(4) . .
C20 C18 C19 110.9(4) . .
C13 C11 C10 112.5(4) . .
C13 C11 C12 112.0(4) . .
C10 C11 C12 109.2(5) . .
C15 C16 C17 122.5(5) . .
C16 C15 C14 119.4(4) . .
C10 C14 C15 122.0(5) . .

loop_
_geom_bond_atom_site_label_1
_geom_bond_atom_site_label_2
_geom_bond_distance
_geom_bond_site_symmetry_2
Fe1 C1 2.083(4) .
Fe1 Cl2 2.2238(16) .
Fe1 Cl1 2.3814(14) 3_666
Fe1 Cl1 2.4142(14) .
Cl1 Fe1 2.3814(14) 3_666
N1 C1 1.321(5) .
N1 C9 1.467(5) .
N1 C6 1.534(5) .
C2 C1 1.511(6) .
C2 C4 1.528(6) .
C2 C5 1.538(6) .
C2 C3 1.506(6) .
C6 C8 1.516(6) .
C6 C7 1.519(6) .
C6 C5 1.525(6) .
C9 C17 1.395(6) .
C9 C10 1.407(6) .
C17 C16 1.389(6) .
C17 C18 1.513(6) .
C10 C14 1.380(6) .
C10 C11 1.520(6) .
C18 C20 1.527(7) .
C18 C19 1.537(7) .
C11 C13 1.515(7) .
C11 C12 1.528(7) .
C16 C15 1.361(7) .
C15 C14 1.384(7) .
